data_4104752
loop_
_publ_author_name
'K. C. Nicolaou'
'Xiao-Shui Peng'
'Ya-Ping Sun'
'Damien Polet'
'Bin Zou'
'Chek Shik Lim'
'David Y.-K. Chen'

_publ_section_title
;
 Total Synthesis and Biological Evaluation of Cortistatins A and J and
 Analogues Thereof
;
_journal_name_full 'Journal of the American Chemical Society'
_journal_page_first 10587
_journal_page_last 10597
_journal_paper_doi 10.1021/ja902939t
_journal_volume 131
_journal_year 2009
_chemical_formula_moiety 'C25 H29 N O4 '
_chemical_formula_sum 'C25 H29 N O4'
_chemical_formula_weight 407.51
_space_group_IT_number 2
_symmetry_cell_setting triclinic
_symmetry_Int_Tables_number 2
_symmetry_space_group_name_Hall '-P 1'
_symmetry_space_group_name_H-M 'P -1'
_cell_angle_alpha 74.368(11)
_cell_angle_beta 89.014(13)
_cell_angle_gamma 79.680(12)
_cell_formula_units_Z 2
_cell_length_a 9.9221(8)
_cell_length_b 10.2588(5)
_cell_length_c 11.1446(6)
_cell_measurement_reflns_used 3473
_cell_measurement_temperature 113.1
_cell_measurement_theta_max 23.3
_cell_measurement_theta_min 1.9
_cell_volume 1074.19(14)
_computing_cell_refinement PROCESS
_computing_data_collection PROCESS
_computing_data_reduction CrystalStructure
_computing_publication_material 'CrystalStructure 3.8'
_computing_structure_refinement CRYSTALS
_computing_structure_solution SIR92
_diffrn_detector_area_resol_mean 10.00
_diffrn_measured_fraction_theta_full 0.842
_diffrn_measured_fraction_theta_max 0.842
_diffrn_measurement_device_type 'Rigaku RAXIS-UNKNOWN'
_diffrn_measurement_method \w
_diffrn_radiation_type 'Mo K\a'
_diffrn_radiation_wavelength 0.71070
_diffrn_reflns_av_R_equivalents 0.065
_diffrn_reflns_limit_h_max 10
_diffrn_reflns_limit_h_min -11
_diffrn_reflns_limit_k_max 11
_diffrn_reflns_limit_k_min -11
_diffrn_reflns_limit_l_max 12
_diffrn_reflns_limit_l_min -12
_diffrn_reflns_number 4677
_diffrn_reflns_theta_full 23.26
_diffrn_reflns_theta_max 23.26
_exptl_absorpt_coefficient_mu 0.085
_exptl_absorpt_correction_T_max 0.996
_exptl_absorpt_correction_T_min 0.534
_exptl_absorpt_correction_type multi-scan
_exptl_absorpt_process_details
;
    Higashi, T. (1995). Program for Absorption Correction.
    Rigaku Corporation, Tokyo, Japan.
;
_exptl_crystal_colour colorless
_exptl_crystal_density_diffrn 1.260
_exptl_crystal_description chip
_exptl_crystal_F_000 436.00
_exptl_crystal_size_max 0.25
_exptl_crystal_size_mid 0.16
_exptl_crystal_size_min 0.05
_refine_diff_density_max 0.53
_refine_diff_density_min -0.51
_refine_ls_extinction_coef 52(27)
_refine_ls_extinction_method 'Larson (1970) Crystallographic Computing eq. 22'
_refine_ls_goodness_of_fit_ref 3.758
_refine_ls_hydrogen_treatment refall
_refine_ls_number_parameters 447
_refine_ls_number_reflns 2891
_refine_ls_R_factor_gt 0.0808
_refine_ls_shift/su_max 0.5211
_refine_ls_structure_factor_coef F
_refine_ls_weighting_details 'w = 1.0'
_refine_ls_weighting_scheme unit
_refine_ls_wR_factor_ref 0.0787
_reflns_number_gt 2853
_reflns_number_total 2590
_reflns_threshold_expression F^2^>2.0\s(F^2^)
_cod_data_source_file ja902939t_si_006.cif
_cod_data_source_block '__DP_231007'
_cod_original_cell_volume 1074.18(12)
_cod_original_formula_sum 'C25 H29 N O4 '
_cod_database_code 4104752

loop_
_symmetry_equiv_pos_site_id
_symmetry_equiv_pos_as_xyz
1 +X,+Y,+Z
2 -X,-Y,-Z

loop_
_atom_site_label
_atom_site_type_symbol
_atom_site_fract_x
_atom_site_fract_y
_atom_site_fract_z
_atom_site_U_iso_or_equiv
_atom_site_adp_type
_atom_site_occupancy
_atom_site_symmetry_multiplicity
_atom_site_calc_flag
_atom_site_refinement_flags
O(1) O -0.0963(4) 0.8920(4) -0.1177(3) 0.0513(15) Uani 1.35 1 d P
O(2) O -0.1587(5) 0.9480(4) 0.0567(3) 0.0708(17) Uani 1.44 1 d P
O(3) O -0.2156(4) 0.6410(4) 0.1506(3) 0.0524(15) Uani 1.39 1 d P
O(4) O -0.2214(4) 0.6629(4) 0.3485(3) 0.0547(16) Uani 1.39 1 d P
N(1) N 0.7888(6) 0.0888(6) 0.5008(4) 0.069(2) Uani 1.40 1 d P
C(1) C 0.1177(8) 0.2862(9) 0.3635(8) 0.043(3) Uani 1.23 1 d P
C(2) C -0.0133(11) 0.3948(8) 0.3423(6) 0.059(3) Uani 1.42 1 d P
C(3) C 0.0057(6) 0.4955(7) 0.2181(7) 0.047(2) Uani 1.38 1 d P
C(4) C -0.0766(6) 0.6438(6) 0.1861(5) 0.046(2) Uani 1.40 1 d P
C(5) C -0.0159(6) 0.7308(6) 0.0713(5) 0.049(2) Uani 1.38 1 d P
C(6) C 0.1038(7) 0.6870(8) 0.0257(7) 0.050(2) Uani 1.37 1 d P
C(7) C 0.2021(7) 0.5553(7) 0.0790(6) 0.056(2) Uani 1.46 1 d P
C(8) C 0.1627(6) 0.4868(6) 0.2133(5) 0.052(2) Uani 1.49 1 d P
C(9) C 0.2064(6) 0.3267(6) 0.2519(7) 0.058(2) Uani 1.50 1 d P
C(10) C 0.3572(6) 0.2683(5) 0.2650(5) 0.049(2) Uani 1.44 1 d P
C(11) C 0.4242(7) 0.2415(7) 0.1590(7) 0.068(2) Uani 1.48 1 d P
C(12) C 0.5603(7) 0.1864(6) 0.1628(7) 0.048(2) Uani 1.25 1 d P
C(13) C 0.6376(7) 0.1514(6) 0.2733(5) 0.058(2) Uani 1.42 1 d P
C(14) C 0.7794(7) 0.0909(6) 0.2858(6) 0.060(2) Uani 1.42 1 d P
C(15) C 0.8465(8) 0.0617(6) 0.3952(6) 0.055(2) Uani 1.36 1 d P
C(16) C 0.6572(7) 0.1434(8) 0.4903(7) 0.066(3) Uani 1.38 1 d P
C(17) C 0.5750(6) 0.1763(6) 0.3804(5) 0.057(2) Uani 1.45 1 d P
C(18) C 0.4343(7) 0.2348(7) 0.3726(8) 0.054(2) Uani 1.38 1 d P
C(19) C 0.2224(8) 0.5494(9) 0.3055(7) 0.059(3) Uani 1.48 1 d P
C(20) C -0.0992(8) 0.7034(17) 0.2962(7) 0.040(3) Uani 1.18 1 d P
C(21) C -0.3075(6) 0.6624(7) 0.2468(5) 0.057(2) Uani 1.41 1 d P
C(22) C -0.3813(10) 0.5406(11) 0.2881(10) 0.081(4) Uani 1.47 1 d P
C(23) C -0.4022(11) 0.7991(16) 0.2011(10) 0.063(4) Uani 1.23 1 d P
C(24) C -0.0974(6) 0.8659(6) 0.0072(5) 0.044(2) Uani 1.33 1 d P
C(25) C -0.1748(10) 1.0239(11) -0.1861(8) 0.065(3) Uani 1.40 1 d P
H(1) H 0.155(4) 0.279(4) 0.436(5) 0.03(2) Uiso 1.70 1 c P
H(2) H 0.091(6) 0.208(8) 0.362(4) 0.14(3) Uiso 2.34 1 c P
H(3) H -0.021(7) 0.435(7) 0.423(7) 0.17(4) Uiso 2.10 1 c P
H(4) H -0.087(7) 0.358(5) 0.339(3) 0.03(2) Uiso 1.49 1 c P
H(5) H -0.018(6) 0.471(6) 0.151(7) 0.08(3) Uiso 1.50 1 c P
H(6) H 0.130(6) 0.755(7) -0.047(7) 0.02(2) Uiso 1.00 1 c P
H(7) H 0.192(5) 0.491(7) 0.028(5) 0.04(2) Uiso 1.26 1 c P
H(8) H 0.314(9) 0.576(7) 0.073(6) -0.02(3) Uiso 0.78 1 c P
H(9) H 0.198(5) 0.657(7) 0.285(4) 0.05(2) Uiso 1.46 1 c P
H(10) H 0.181(6) 0.508(6) 0.401(7) 0.00(3) Uiso 0.75 1 c P
H(11) H 0.321(10) 0.495(8) 0.310(5) 0.24(5) Uiso 2.62 1 c P
H(12) H 0.165(6) 0.306(5) 0.180(6) 0.04(2) Uiso 1.28 1 c P
H(13) H 0.370(7) 0.259(6) 0.084(6) -0.02(2) Uiso 0.93 1 c P
H(14) H 0.602(5) 0.184(4) 0.089(6) 0.04(2) Uiso 1.45 1 c P
H(15) H 0.831(6) 0.066(6) 0.199(5) 0.01(2) Uiso 0.85 1 c P
H(16) H 0.963(8) 0.008(6) 0.408(4) 0.11(3) Uiso 1.74 1 c P
H(17) H 0.629(5) 0.176(5) 0.556(6) 0.11(3) Uiso 2.03 1 c P
H(18) H 0.400(4) 0.259(4) 0.433(5) 0.042(18) Uiso 2.02 1 c P
H(19) H -0.020(5) 0.661(5) 0.361(4) 0.07(2) Uiso 1.86 1 c P
H(20) H -0.112(6) 0.773(11) 0.282(5) 0.05(2) Uiso 1.77 1 c P
H(21) H -0.275(10) 1.031(7) -0.159(5) 0.29(5) Uiso 3.24 1 c P
H(22) H -0.132(8) 1.092(10) -0.164(6) 0.05(3) Uiso 1.07 1 c P
H(23) H -0.161(7) 1.031(7) -0.282(9) 0.13(4) Uiso 1.59 1 c P
H(24) H -0.444(7) 0.797(5) 0.253(7) 0.17(3) Uiso 3.17 1 c P
H(25) H -0.367(6) 0.865(7) 0.149(7) -0.00(2) Uiso 1.01 1 c P
H(26) H -0.466(6) 0.791(5) 0.124(6) 0.19(4) Uiso 2.76 1 c P
H(27) H -0.435(11) 0.569(8) 0.351(10) 0.09(5) Uiso 1.29 1 c P
H(28) H -0.304(8) 0.454(8) 0.311(5) 0.01(3) Uiso 0.91 1 c P
H(29) H -0.436(6) 0.564(6) 0.196(7) 0.02(3) Uiso 0.93 1 c P

loop_
_atom_site_aniso_label
_atom_site_aniso_U_11
_atom_site_aniso_U_22
_atom_site_aniso_U_33
_atom_site_aniso_U_12
_atom_site_aniso_U_13
_atom_site_aniso_U_23
O(1) 0.052(3) 0.044(3) 0.050(3) 0.010(2) -0.010(2) -0.011(2)
O(2) 0.092(4) 0.050(3) 0.059(2) 0.015(2) -0.003(2) -0.014(2)
O(3) 0.035(2) 0.063(3) 0.057(2) -0.001(2) -0.0031(19) -0.017(2)
O(4) 0.046(3) 0.066(3) 0.051(2) -0.007(2) 0.001(2) -0.017(2)
N(1) 0.055(4) 0.074(4) 0.061(4) 0.012(3) -0.011(2) -0.004(3)
C(1) 0.035(5) 0.045(6) 0.040(6) 0.001(3) -0.003(3) -0.003(3)
C(2) 0.056(6) 0.060(5) 0.060(5) -0.020(4) 0.002(3) -0.006(3)
C(3) 0.034(4) 0.049(4) 0.051(4) 0.003(3) -0.002(2) -0.007(3)
C(4) 0.042(4) 0.047(4) 0.053(4) -0.007(3) -0.001(2) -0.022(3)
C(5) 0.044(4) 0.050(4) 0.050(4) 0.004(3) -0.001(3) -0.015(3)
C(6) 0.053(5) 0.048(5) 0.046(4) -0.008(3) -0.000(3) -0.008(3)
C(7) 0.055(5) 0.060(5) 0.051(4) 0.002(3) 0.007(3) -0.018(3)
C(8) 0.046(4) 0.047(4) 0.059(4) -0.001(3) -0.002(2) -0.014(3)
C(9) 0.053(4) 0.051(4) 0.065(5) 0.007(3) -0.009(3) -0.017(3)
C(10) 0.051(4) 0.041(4) 0.047(4) 0.006(3) -0.005(2) -0.007(2)
C(11) 0.055(6) 0.070(5) 0.068(6) 0.007(3) -0.012(3) -0.013(3)
C(12) 0.045(5) 0.052(5) 0.034(5) 0.011(3) 0.003(3) -0.004(3)
C(13) 0.062(5) 0.044(4) 0.059(4) 0.006(3) -0.001(3) -0.012(3)
C(14) 0.053(5) 0.056(5) 0.058(5) 0.001(3) -0.011(3) -0.003(3)
C(15) 0.054(5) 0.046(4) 0.062(5) -0.002(3) 0.009(3) -0.014(3)
C(16) 0.054(6) 0.089(6) 0.040(4) 0.012(4) -0.010(3) -0.010(3)
C(17) 0.050(4) 0.055(4) 0.059(4) 0.006(3) 0.000(3) -0.015(3)
C(18) 0.050(5) 0.058(5) 0.048(5) 0.005(3) -0.000(3) -0.016(3)
C(19) 0.053(5) 0.046(6) 0.074(6) 0.001(3) -0.006(3) -0.016(4)
C(20) 0.025(6) 0.040(9) 0.049(5) 0.009(4) -0.003(3) -0.009(4)
C(21) 0.042(4) 0.062(5) 0.061(4) -0.002(3) 0.006(3) -0.013(3)
C(22) 0.056(7) 0.099(9) 0.080(8) -0.003(5) 0.009(4) -0.015(5)
C(23) 0.050(7) 0.080(11) 0.046(7) 0.007(5) 0.019(4) -0.008(6)
C(24) 0.044(4) 0.039(4) 0.047(4) 0.002(3) -0.005(2) -0.013(3)
C(25) 0.059(7) 0.056(7) 0.063(6) 0.011(4) -0.015(4) -0.001(4)

loop_
_atom_type_symbol
_atom_type_description
_atom_type_scat_dispersion_real
_atom_type_scat_dispersion_imag
_atom_type_scat_source
C C 0.003 0.002
;
International Tables for Crystallography
(1992, Vol. C, Tables 4.2.6.8 and 6.1.1.4)
;
H H 0.000 0.000
;
International Tables for Crystallography
(1992, Vol. C, Table 6.1.1.4)
;
N N 0.006 0.003
;
International Tables for Crystallography
(1992, Vol. C, Tables 4.2.6.8 and 6.1.1.4)
;
O O 0.011 0.006
;
International Tables for Crystallography
(1992, Vol. C, Tables 4.2.6.8 and 6.1.1.4)
;

loop_
_geom_angle_atom_site_label_1
_geom_angle_atom_site_label_2
_geom_angle_atom_site_label_3
_geom_angle
_geom_angle_publ_flag
C(24) O(1) C(25) 115.4(5) yes
C(4) O(3) C(21) 110.5(4) yes
C(20) O(4) C(21) 106.7(5) yes
C(15) N(1) C(16) 115.7(6) yes
C(2) C(1) C(9) 107.1(6) yes
C(1) C(2) C(3) 104.4(7) yes
C(2) C(3) C(4) 119.8(6) yes
C(2) C(3) C(8) 103.4(5) yes
C(4) C(3) C(8) 114.1(5) yes
O(3) C(4) C(3) 108.4(5) yes
O(3) C(4) C(5) 106.6(4) yes
O(3) C(4) C(20) 101.7(5) yes
C(3) C(4) C(5) 108.8(5) yes
C(3) C(4) C(20) 114.1(6) yes
C(5) C(4) C(20) 116.4(7) yes
C(4) C(5) C(6) 122.7(5) yes
C(4) C(5) C(24) 117.6(5) yes
C(6) C(5) C(24) 119.6(5) yes
C(5) C(6) C(7) 127.4(6) yes
C(6) C(7) C(8) 109.9(5) yes
C(3) C(8) C(7) 109.6(5) yes
C(3) C(8) C(9) 98.5(5) yes
C(3) C(8) C(19) 114.4(5) yes
C(7) C(8) C(9) 113.2(5) yes
C(7) C(8) C(19) 110.0(5) yes
C(9) C(8) C(19) 110.8(5) yes
C(1) C(9) C(8) 101.4(5) yes
C(1) C(9) C(10) 118.5(5) yes
C(8) C(9) C(10) 117.6(5) yes
C(9) C(10) C(11) 117.9(5) yes
C(9) C(10) C(18) 125.1(6) yes
C(11) C(10) C(18) 117.0(6) yes
C(10) C(11) C(12) 121.9(7) yes
C(11) C(12) C(13) 120.6(7) yes
C(12) C(13) C(14) 124.1(6) yes
C(12) C(13) C(17) 119.2(6) yes
C(14) C(13) C(17) 116.7(5) yes
C(13) C(14) C(15) 120.3(6) yes
N(1) C(15) C(14) 124.3(6) yes
N(1) C(16) C(17) 125.1(7) yes
C(13) C(17) C(16) 117.9(6) yes
C(13) C(17) C(18) 118.7(6) yes
C(16) C(17) C(18) 123.5(6) yes
C(10) C(18) C(17) 122.6(7) yes
O(4) C(20) C(4) 104.9(10) yes
O(3) C(21) O(4) 105.1(4) yes
O(3) C(21) C(22) 109.0(6) yes
O(3) C(21) C(23) 109.5(5) yes
O(4) C(21) C(22) 108.5(5) yes
O(4) C(21) C(23) 110.5(7) yes
C(22) C(21) C(23) 113.9(7) yes
O(1) C(24) O(2) 121.3(5) yes
O(1) C(24) C(5) 112.8(5) yes
O(2) C(24) C(5) 125.9(5) yes
C(2) C(1) H(1) 109(3) no
C(2) C(1) H(2) 106(3) no
C(9) C(1) H(1) 116(3) no
C(9) C(1) H(2) 108(3) no
H(1) C(1) H(2) 111(4) no
C(1) C(2) H(3) 106(3) no
C(1) C(2) H(4) 112(3) no
C(3) C(2) H(3) 116(3) no
C(3) C(2) H(4) 111(2) no
H(3) C(2) H(4) 107(5) no
C(2) C(3) H(5) 115(4) no
C(4) C(3) H(5) 99(3) no
C(8) C(3) H(5) 106(4) no
C(5) C(6) H(6) 113(3) no
C(7) C(6) H(6) 119(3) no
C(6) C(7) H(7) 108(3) no
C(6) C(7) H(8) 110(3) no
C(8) C(7) H(7) 107(3) no
C(8) C(7) H(8) 113(3) no
H(7) C(7) H(8) 109(5) no
C(1) C(9) H(12) 108(3) no
C(8) C(9) H(12) 99(3) no
C(10) C(9) H(12) 110(3) no
C(10) C(11) H(13) 118(4) no
C(12) C(11) H(13) 120(4) no
C(11) C(12) H(14) 119(3) no
C(13) C(12) H(14) 120(3) no
C(13) C(14) H(15) 117(3) no
C(15) C(14) H(15) 123(3) no
N(1) C(15) H(16) 115(2) no
C(14) C(15) H(16) 121(2) no
N(1) C(16) H(17) 112(3) no
C(17) C(16) H(17) 122(3) no
C(10) C(18) H(18) 118(3) no
C(17) C(18) H(18) 119(3) no
C(8) C(19) H(9) 115(3) no
C(8) C(19) H(10) 109(4) no
C(8) C(19) H(11) 98(5) no
H(9) C(19) H(10) 106(4) no
H(9) C(19) H(11) 124(6) no
H(10) C(19) H(11) 104(4) no
O(4) C(20) H(19) 109(3) no
O(4) C(20) H(20) 105(5) no
C(4) C(20) H(19) 110(3) no
C(4) C(20) H(20) 116(5) no
H(19) C(20) H(20) 111(6) no
C(21) C(22) H(27) 99(6) no
C(21) C(22) H(28) 105(4) no
C(21) C(22) H(29) 93(3) no
H(27) C(22) H(28) 121(6) no
H(27) C(22) H(29) 115(7) no
H(28) C(22) H(29) 117(5) no
C(21) C(23) H(24) 100(4) no
C(21) C(23) H(25) 116(4) no
C(21) C(23) H(26) 107(3) no
H(24) C(23) H(25) 134(7) no
H(24) C(23) H(26) 107(7) no
H(25) C(23) H(26) 90(6) no
O(1) C(25) H(21) 110(3) no
O(1) C(25) H(22) 105(4) no
O(1) C(25) H(23) 107(3) no
H(21) C(25) H(22) 111(6) no
H(21) C(25) H(23) 115(5) no
H(22) C(25) H(23) 109(6) no

loop_
_geom_bond_atom_site_label_1
_geom_bond_atom_site_label_2
_geom_bond_distance
_geom_bond_publ_flag
O(1) C(24) 1.345(7) yes
O(1) C(25) 1.451(10) yes
O(2) C(24) 1.200(8) yes
O(3) C(4) 1.449(7) yes
O(3) C(21) 1.431(7) yes
O(4) C(20) 1.416(10) yes
O(4) C(21) 1.433(8) yes
N(1) C(15) 1.374(9) yes
N(1) C(16) 1.319(9) yes
C(1) C(2) 1.529(12) yes
C(1) C(9) 1.519(11) yes
C(2) C(3) 1.520(10) yes
C(3) C(4) 1.543(8) yes
C(3) C(8) 1.545(8) yes
C(4) C(5) 1.532(7) yes
C(4) C(20) 1.509(15) yes
C(5) C(6) 1.335(9) yes
C(5) C(24) 1.473(7) yes
C(6) C(7) 1.499(9) yes
C(7) C(8) 1.548(8) yes
C(8) C(9) 1.562(8) yes
C(8) C(19) 1.527(11) yes
C(9) C(10) 1.504(8) yes
C(10) C(11) 1.413(10) yes
C(10) C(18) 1.362(10) yes
C(11) C(12) 1.363(10) yes
C(12) C(13) 1.389(10) yes
C(13) C(14) 1.425(9) yes
C(13) C(17) 1.399(9) yes
C(14) C(15) 1.333(10) yes
C(16) C(17) 1.412(9) yes
C(17) C(18) 1.412(9) yes
C(21) C(22) 1.521(13) yes
C(21) C(23) 1.506(14) yes
C(1) H(1) 0.87(6) no
C(1) H(2) 0.89(8) no
C(2) H(3) 1.08(9) no
C(2) H(4) 0.89(7) no
C(3) H(5) 0.90(8) no
C(6) H(6) 0.98(6) no
C(7) H(7) 1.00(7) no
C(7) H(8) 1.16(9) no
C(9) H(12) 1.00(7) no
C(11) H(13) 0.96(7) no
C(12) H(14) 0.92(6) no
C(14) H(15) 1.15(6) no
C(15) H(16) 1.18(7) no
C(16) H(17) 0.91(7) no
C(18) H(18) 0.83(5) no
C(19) H(9) 1.05(7) no
C(19) H(10) 1.13(7) no
C(19) H(11) 1.03(9) no
C(20) H(19) 1.03(5) no
C(20) H(20) 0.68(11) no
C(22) H(27) 0.94(11) no
C(22) H(28) 1.04(7) no
C(22) H(29) 1.11(7) no
C(23) H(24) 0.71(8) no
C(23) H(25) 0.89(7) no
C(23) H(26) 1.11(7) no
C(25) H(21) 1.03(9) no
C(25) H(22) 0.97(11) no
C(25) H(23) 1.06(10) no

loop_
_geom_contact_atom_site_label_1
_geom_contact_atom_site_label_2
_geom_contact_distance
_geom_contact_site_symmetry_2
O(1) O(2) 3.421(7) 2_575
O(1) C(9) 3.349(9) 2_565
O(2) O(1) 3.421(7) 2_575
O(2) C(14) 3.269(9) 1_465
O(2) C(24) 3.399(8) 2_575
O(4) C(1) 3.584(11) 2_566
N(1) C(25) 3.385(10) 1_646
C(1) O(4) 3.584(11) 2_566
C(9) O(1) 3.349(9) 2_565
C(14) O(2) 3.269(9) 1_645
C(24) O(2) 3.399(8) 2_575
C(25) N(1) 3.385(10) 1_464
O(1) H(2) 3.16(6) 2_565
O(1) H(12) 2.52(6) 2_565
O(1) H(13) 3.33(7) 2_565
O(1) H(15) 2.84(6) 2_665
O(1) H(16) 3.43(5) 2_665
O(2) H(6) 3.08(8) 2_575
O(2) H(14) 3.16(5) 1_465
O(2) H(15) 2.23(7) 1_465
O(2) H(22) 3.05(8) 2_575
O(3) H(7) 2.68(7) 2_565
O(3) H(13) 2.89(7) 2_565
O(4) H(1) 2.74(6) 2_566
O(4) H(3) 3.36(7) 2_566
O(4) H(10) 2.86(6) 2_566
O(4) H(18) 3.18(5) 2_566
N(1) H(1) 3.59(4) 2_656
N(1) H(2) 3.04(7) 2_656
N(1) H(4) 3.29(6) 1_655
N(1) H(16) 2.60(7) 2_756
N(1) H(23) 2.37(10) 1_646
C(1) H(16) 3.39(7) 1_455
C(1) H(16) 3.60(6) 2_656
C(1) H(19) 3.35(5) 2_566
C(1) H(23) 3.56(8) 2_565
C(2) H(3) 3.57(9) 2_566
C(2) H(10) 3.57(7) 2_566
C(2) H(19) 3.21(5) 2_566
C(3) H(7) 3.36(6) 2_565
C(4) H(7) 3.37(7) 2_565
C(5) H(7) 3.50(7) 2_565
C(5) H(12) 3.33(7) 2_565
C(5) H(22) 2.92(11) 2_575
C(6) H(5) 3.08(8) 2_565
C(6) H(12) 3.53(6) 2_565
C(6) H(14) 3.50(5) 2_665
C(6) H(15) 3.20(5) 2_665
C(6) H(22) 3.12(11) 2_575
C(7) H(5) 3.27(8) 2_565
C(11) H(21) 3.39(9) 2_565
C(11) H(26) 3.27(7) 2_565
C(12) H(6) 3.40(6) 2_665
C(12) H(8) 3.46(7) 2_665
C(12) H(25) 3.29(8) 1_645
C(12) H(26) 3.28(7) 2_565
C(13) H(6) 3.45(6) 2_665
C(13) H(25) 3.58(9) 1_645
C(13) H(28) 3.39(9) 1_655
C(14) H(4) 3.44(6) 1_655
C(14) H(6) 2.92(6) 2_665
C(14) H(20) 3.25(11) 1_645
C(15) H(1) 3.49(4) 2_656
C(15) H(2) 3.04(7) 1_655
C(15) H(2) 3.28(5) 2_656
C(15) H(4) 3.12(6) 1_655
C(15) H(16) 2.78(6) 2_756
C(15) H(20) 3.47(11) 1_645
C(15) H(23) 3.53(10) 1_646
C(15) H(23) 3.42(7) 2_665
C(16) H(23) 2.98(8) 1_646
C(16) H(28) 3.36(7) 1_655
C(17) H(28) 3.19(8) 1_655
C(19) H(22) 3.55(9) 2_575
C(19) H(27) 3.50(11) 1_655
C(19) H(29) 3.60(7) 1_655
C(20) H(1) 3.07(6) 2_566
C(20) H(3) 3.22(7) 2_566
C(20) H(15) 3.52(6) 1_465
C(20) H(22) 3.43(9) 2_575
C(21) H(13) 3.59(7) 2_565
C(22) H(11) 3.07(10) 1_455
C(23) H(13) 3.39(8) 2_565
C(23) H(17) 3.52(7) 2_566
C(23) H(21) 3.33(9) 2_475
C(24) H(12) 3.22(7) 2_565
C(24) H(13) 3.47(7) 2_565
C(24) H(15) 3.33(7) 1_465
C(24) H(15) 3.52(6) 2_665
C(24) H(22) 3.05(9) 2_575
C(25) H(2) 3.46(7) 2_565
C(25) H(9) 3.13(7) 2_575
C(25) H(12) 3.35(6) 2_565
C(25) H(15) 3.39(6) 2_665
C(25) H(16) 3.26(6) 2_665
C(25) H(17) 3.34(6) 1_464
H(1) O(4) 2.74(6) 2_566
H(1) N(1) 3.59(4) 2_656
H(1) C(15) 3.49(4) 2_656
H(1) C(20) 3.07(6) 2_566
H(1) H(16) 3.39(8) 2_656
H(1) H(19) 2.76(8) 2_566
H(1) H(20) 3.08(8) 2_566
H(2) O(1) 3.16(6) 2_565
H(2) N(1) 3.04(7) 2_656
H(2) C(15) 3.04(7) 1_455
H(2) C(15) 3.28(5) 2_656
H(2) C(25) 3.46(7) 2_565
H(2) H(16) 2.53(11) 1_455
H(2) H(16) 3.02(8) 2_656
H(2) H(23) 2.80(12) 2_565
H(3) O(4) 3.36(7) 2_566
H(3) C(2) 3.57(9) 2_566
H(3) C(20) 3.22(7) 2_566
H(3) H(3) 2.53(12) 2_566
H(3) H(10) 2.63(11) 2_566
H(3) H(19) 2.35(9) 2_566
H(3) H(20) 3.53(9) 2_566
H(4) N(1) 3.29(6) 1_455
H(4) C(14) 3.44(6) 1_455
H(4) C(15) 3.12(6) 1_455
H(4) H(10) 3.57(9) 2_566
H(4) H(16) 3.40(8) 1_455
H(4) H(19) 3.46(7) 2_566
H(5) C(6) 3.08(9) 2_565
H(5) C(7) 3.27(8) 2_565
H(5) H(5) 3.28(12) 2_565
H(5) H(6) 3.22(11) 2_565
H(5) H(7) 2.56(10) 2_565
H(6) O(2) 3.08(7) 2_575
H(6) C(12) 3.40(6) 2_665
H(6) C(13) 3.45(6) 2_665
H(6) C(14) 2.92(6) 2_665
H(6) H(5) 3.22(11) 2_565
H(6) H(12) 3.53(9) 2_565
H(6) H(14) 2.84(8) 2_665
H(6) H(15) 2.23(8) 2_665
H(6) H(22) 3.16(13) 2_575
H(7) O(3) 2.68(7) 2_565
H(7) C(3) 3.36(6) 2_565
H(7) C(4) 3.37(7) 2_565
H(7) C(5) 3.50(7) 2_565
H(7) H(5) 2.56(10) 2_565
H(7) H(29) 3.53(9) 2_565
H(8) C(12) 3.46(7) 2_665
H(8) H(14) 2.88(8) 2_665
H(8) H(26) 3.52(11) 1_655
H(8) H(29) 2.83(11) 1_655
H(9) C(25) 3.13(7) 2_575
H(9) H(17) 3.43(10) 2_666
H(9) H(21) 3.35(10) 2_575
H(9) H(22) 2.54(11) 2_575
H(9) H(23) 3.14(11) 2_575
H(10) O(4) 2.86(6) 2_566
H(10) C(2) 3.57(7) 2_566
H(10) H(3) 2.63(11) 2_566
H(10) H(4) 3.57(9) 2_566
H(10) H(19) 3.31(8) 2_566
H(10) H(28) 3.60(10) 2_566
H(11) C(22) 3.07(10) 1_655
H(11) H(27) 2.74(15) 1_655
H(11) H(29) 2.82(12) 1_655
H(12) O(1) 2.52(7) 2_565
H(12) C(5) 3.33(7) 2_565
H(12) C(6) 3.53(6) 2_565
H(12) C(24) 3.22(7) 2_565
H(12) C(25) 3.35(6) 2_565
H(12) H(6) 3.53(9) 2_565
H(12) H(21) 3.51(9) 2_565
H(12) H(23) 3.35(9) 2_565
H(13) O(1) 3.33(7) 2_565
H(13) O(3) 2.89(7) 2_565
H(13) C(21) 3.59(7) 2_565
H(13) C(23) 3.39(8) 2_565
H(13) C(24) 3.47(7) 2_565
H(13) H(21) 3.18(10) 2_565
H(13) H(25) 3.19(12) 2_565
H(13) H(26) 2.63(10) 2_565
H(13) H(29) 3.28(9) 2_565
H(14) O(2) 3.16(5) 1_645
H(14) C(6) 3.50(5) 2_665
H(14) H(6) 2.84(8) 2_665
H(14) H(8) 2.88(9) 2_665
H(14) H(25) 3.11(9) 1_645
H(14) H(26) 2.68(9) 2_565
H(15) O(1) 2.84(6) 2_665
H(15) O(2) 2.23(7) 1_645
H(15) C(6) 3.20(5) 2_665
H(15) C(20) 3.52(6) 1_645
H(15) C(24) 3.33(7) 1_645
H(15) C(24) 3.52(6) 2_665
H(15) C(25) 3.39(6) 2_665
H(15) H(6) 2.23(8) 2_665
H(15) H(20) 2.84(12) 1_645
H(15) H(22) 3.21(10) 2_665
H(15) H(23) 3.32(9) 2_665
H(15) H(25) 3.24(11) 1_645
H(16) O(1) 3.43(5) 2_665
H(16) N(1) 2.60(7) 2_756
H(16) C(1) 3.39(7) 1_655
H(16) C(1) 3.60(6) 2_656
H(16) C(15) 2.78(6) 2_756
H(16) C(25) 3.26(6) 2_665
H(16) H(1) 3.39(8) 2_656
H(16) H(2) 2.53(11) 1_655
H(16) H(2) 3.02(8) 2_656
H(16) H(4) 3.40(8) 1_655
H(16) H(16) 2.15(8) 2_756
H(16) H(20) 3.29(13) 1_645
H(16) H(22) 3.46(10) 2_665
H(16) H(23) 2.43(11) 2_665
H(17) C(23) 3.52(7) 2_566
H(17) C(25) 3.34(6) 1_646
H(17) H(9) 3.43(10) 2_666
H(17) H(21) 3.20(9) 1_646
H(17) H(23) 2.72(9) 1_646
H(17) H(24) 2.82(10) 2_566
H(17) H(27) 3.35(12) 2_566
H(17) H(28) 3.53(9) 1_655
H(18) O(4) 3.18(5) 2_566
H(18) H(24) 3.41(10) 2_566
H(18) H(27) 3.41(13) 2_566
H(19) C(1) 3.35(5) 2_566
H(19) C(2) 3.21(5) 2_566
H(19) H(1) 2.76(8) 2_566
H(19) H(3) 2.35(9) 2_566
H(19) H(4) 3.46(7) 2_566
H(19) H(10) 3.31(8) 2_566
H(19) H(22) 3.43(10) 2_575
H(20) C(14) 3.25(11) 1_465
H(20) C(15) 3.47(11) 1_465
H(20) H(1) 3.08(8) 2_566
H(20) H(3) 3.53(9) 2_566
H(20) H(15) 2.84(12) 1_465
H(20) H(16) 3.29(13) 1_465
H(20) H(22) 3.10(12) 2_575
H(21) C(11) 3.39(9) 2_565
H(21) C(23) 3.33(9) 2_475
H(21) H(9) 3.35(10) 2_575
H(21) H(12) 3.51(9) 2_565
H(21) H(13) 3.18(10) 2_565
H(21) H(17) 3.20(9) 1_464
H(21) H(24) 3.05(10) 2_475
H(21) H(25) 3.53(11) 2_475
H(21) H(26) 2.96(10) 2_475
H(22) O(2) 3.05(8) 2_575
H(22) C(5) 2.92(10) 2_575
H(22) C(6) 3.12(10) 2_575
H(22) C(19) 3.55(9) 2_575
H(22) C(20) 3.43(9) 2_575
H(22) C(24) 3.05(9) 2_575
H(22) H(6) 3.16(13) 2_575
H(22) H(9) 2.54(11) 2_575
H(22) H(15) 3.21(10) 2_665
H(22) H(16) 3.46(10) 2_665
H(22) H(19) 3.43(10) 2_575
H(22) H(20) 3.10(12) 2_575
H(23) N(1) 2.37(10) 1_464
H(23) C(1) 3.56(9) 2_565
H(23) C(15) 3.53(10) 1_464
H(23) C(15) 3.42(8) 2_665
H(23) C(16) 2.98(8) 1_464
H(23) H(2) 2.80(12) 2_565
H(23) H(9) 3.14(11) 2_575
H(23) H(12) 3.35(9) 2_565
H(23) H(15) 3.32(9) 2_665
H(23) H(16) 2.43(11) 2_665
H(23) H(17) 2.72(9) 1_464
H(24) H(17) 2.82(10) 2_566
H(24) H(18) 3.41(10) 2_566
H(24) H(21) 3.05(10) 2_475
H(25) C(12) 3.29(8) 1_465
H(25) C(13) 3.58(9) 1_465
H(25) H(13) 3.19(12) 2_565
H(25) H(14) 3.11(9) 1_465
H(25) H(15) 3.24(11) 1_465
H(25) H(21) 3.53(11) 2_475
H(26) C(11) 3.27(7) 2_565
H(26) C(12) 3.28(7) 2_565
H(26) H(8) 3.52(11) 1_455
H(26) H(13) 2.63(10) 2_565
H(26) H(14) 2.68(9) 2_565
H(26) H(21) 2.96(10) 2_475
H(27) C(19) 3.50(11) 1_455
H(27) H(11) 2.74(15) 1_455
H(27) H(17) 3.35(12) 2_566
H(27) H(18) 3.41(13) 2_566
H(27) H(27) 3.57(15) 2_466
H(28) C(13) 3.39(9) 1_455
H(28) C(16) 3.36(7) 1_455
H(28) C(17) 3.19(8) 1_455
H(28) H(10) 3.60(10) 2_566
H(28) H(17) 3.53(9) 1_455
H(29) C(19) 3.60(7) 1_455
H(29) H(7) 3.53(9) 2_565
H(29) H(8) 2.83(11) 1_455
H(29) H(11) 2.82(12) 1_455
H(29) H(13) 3.28(9) 2_565

loop_
_geom_torsion_atom_site_label_1
_geom_torsion_atom_site_label_2
_geom_torsion_atom_site_label_3
_geom_torsion_atom_site_label_4
_geom_torsion
C(25) O(1) C(24) O(2) -0.7(10)
C(25) O(1) C(24) C(5) -179.9(5)
C(4) O(3) C(21) O(4) -6.4(6)
C(4) O(3) C(21) C(22) -122.5(5)
C(4) O(3) C(21) C(23) 112.4(7)
C(21) O(3) C(4) C(3) 107.1(5)
C(21) O(3) C(4) C(5) -135.9(5)
C(21) O(3) C(4) C(20) -13.5(7)
C(20) O(4) C(21) O(3) 25.4(8)
C(20) O(4) C(21) C(22) 141.8(8)
C(20) O(4) C(21) C(23) -92.7(9)
C(21) O(4) C(20) C(4) -34.1(9)
C(15) N(1) C(16) C(17) -0.9(12)
C(16) N(1) C(15) C(14) 2.2(11)
C(2) C(1) C(9) C(8) 29.8(9)
C(2) C(1) C(9) C(10) 160.1(7)
C(9) C(1) C(2) C(3) -0.4(10)
C(1) C(2) C(3) C(4) -158.0(7)
C(1) C(2) C(3) C(8) -29.8(9)
C(2) C(3) C(4) O(3) -76.9(8)
C(2) C(3) C(4) C(5) 167.6(7)
C(2) C(3) C(4) C(20) 35.7(10)
C(2) C(3) C(8) C(7) 165.9(6)
C(2) C(3) C(8) C(9) 47.5(7)
C(2) C(3) C(8) C(19) -70.1(7)
C(4) C(3) C(8) C(7) -62.4(8)
C(4) C(3) C(8) C(9) 179.2(6)
C(4) C(3) C(8) C(19) 61.6(7)
C(8) C(3) C(4) O(3) 160.0(5)
C(8) C(3) C(4) C(5) 44.5(8)
C(8) C(3) C(4) C(20) -87.4(8)
O(3) C(4) C(5) C(6) -128.3(7)
O(3) C(4) C(5) C(24) 49.3(7)
O(3) C(4) C(20) O(4) 28.7(8)
C(3) C(4) C(5) C(6) -11.6(9)
C(3) C(4) C(5) C(24) 166.0(6)
C(3) C(4) C(20) O(4) -87.9(7)
C(5) C(4) C(20) O(4) 144.0(6)
C(20) C(4) C(5) C(6) 119.1(8)
C(20) C(4) C(5) C(24) -63.3(8)
C(4) C(5) C(6) C(7) -4.1(13)
C(4) C(5) C(24) O(1) -137.8(6)
C(4) C(5) C(24) O(2) 43.1(10)
C(6) C(5) C(24) O(1) 39.9(9)
C(6) C(5) C(24) O(2) -139.3(8)
C(24) C(5) C(6) C(7) 178.4(7)
C(5) C(6) C(7) C(8) -12.5(12)
C(6) C(7) C(8) C(3) 42.9(8)
C(6) C(7) C(8) C(9) 151.8(6)
C(6) C(7) C(8) C(19) -83.6(7)
C(3) C(8) C(9) C(1) -46.7(6)
C(3) C(8) C(9) C(10) -177.6(6)
C(7) C(8) C(9) C(1) -162.4(6)
C(7) C(8) C(9) C(10) 66.7(8)
C(19) C(8) C(9) C(1) 73.5(7)
C(19) C(8) C(9) C(10) -57.4(8)
C(1) C(9) C(10) C(11) 146.8(7)
C(1) C(9) C(10) C(18) -31.1(10)
C(8) C(9) C(10) C(11) -90.8(8)
C(8) C(9) C(10) C(18) 91.4(8)
C(9) C(10) C(11) C(12) -178.9(6)
C(9) C(10) C(18) C(17) 178.1(6)
C(11) C(10) C(18) C(17) 0.2(7)
C(18) C(10) C(11) C(12) -0.9(10)
C(10) C(11) C(12) C(13) 1.6(11)
C(11) C(12) C(13) C(14) 178.6(7)
C(11) C(12) C(13) C(17) -1.5(10)
C(12) C(13) C(14) C(15) 179.4(7)
C(12) C(13) C(17) C(16) -178.2(6)
C(12) C(13) C(17) C(18) 0.8(10)
C(14) C(13) C(17) C(16) 1.7(9)
C(14) C(13) C(17) C(18) -179.4(6)
C(17) C(13) C(14) C(15) -0.5(8)
C(13) C(14) C(15) N(1) -1.6(11)
N(1) C(16) C(17) C(13) -1.1(12)
N(1) C(16) C(17) C(18) -180.0(6)
C(13) C(17) C(18) C(10) -0.2(8)
C(16) C(17) C(18) C(10) 178.7(7)
